data_4500458
loop_
_publ_author_name
'Arlin, Jean-Baptiste'
'Florence, Alastair J.'
'Johnston, Andrea'
'Kennedy, Alan R.'
'Miller, Gary J.'
'Patterson, Kirsty'

_publ_section_title
;
 Systematic Data Set for Structure&#x2212;Property Investigations:
 Solubility and Solid-State Structure of Alkaline Earth Metal Salts of
 Benzoates
;
_journal_issue 4
_journal_name_full 'Crystal Growth &amp; Design'
_journal_page_first 1318
_journal_paper_doi 10.1021/cg101547r
_journal_volume 11
_journal_year 2011
_chemical_formula_sum 'C14 H18 Ba N2 O9'
_chemical_formula_weight 495.64
_chemical_name_systematic
;
 ?
;
_space_group_IT_number 4
_symmetry_cell_setting monoclinic
_symmetry_space_group_name_Hall 'P 2yb'
_symmetry_space_group_name_H-M 'P 1 21 1'
_atom_sites_solution_hydrogens geom
_atom_sites_solution_primary direct
_atom_sites_solution_secondary difmap
_audit_creation_method SHELXL-97
_cell_angle_alpha 90.00
_cell_angle_beta 104.740(1)
_cell_angle_gamma 90.00
_cell_formula_units_Z 2
_cell_length_a 13.0200(4)
_cell_length_b 4.3220(1)
_cell_length_c 15.3326(5)
_cell_measurement_reflns_used 2156
_cell_measurement_temperature 123(2)
_cell_measurement_theta_max 27.48
_cell_measurement_theta_min 1.00
_cell_volume 834.41(4)
_computing_structure_refinement 'SHELXL-97 (Sheldrick, 1997)'
_diffrn_ambient_temperature 123(2)
_diffrn_measured_fraction_theta_full 1.000
_diffrn_measured_fraction_theta_max 1.000
_diffrn_measurement_device_type 'Enraf Nonius Kappa CCD'
_diffrn_measurement_method 'phi and omega scans'
_diffrn_radiation_monochromator graphite
_diffrn_radiation_source 'fine-focus sealed tube'
_diffrn_radiation_type MoK\a
_diffrn_radiation_wavelength 0.71069
_diffrn_reflns_av_R_equivalents 0.044
_diffrn_reflns_av_sigmaI/netI 0.0412
_diffrn_reflns_limit_h_max 16
_diffrn_reflns_limit_h_min -16
_diffrn_reflns_limit_k_max 5
_diffrn_reflns_limit_k_min -5
_diffrn_reflns_limit_l_max 19
_diffrn_reflns_limit_l_min -19
_diffrn_reflns_number 13864
_diffrn_reflns_theta_full 27.46
_diffrn_reflns_theta_max 27.46
_diffrn_reflns_theta_min 1.37
_diffrn_standards_decay_% 0
_diffrn_standards_number 0
_exptl_absorpt_coefficient_mu 2.434
_exptl_absorpt_correction_type none
_exptl_crystal_colour colourless
_exptl_crystal_density_diffrn 1.973
_exptl_crystal_density_method 'not measured'
_exptl_crystal_description fragment
_exptl_crystal_F_000 488
_exptl_crystal_size_max 0.22
_exptl_crystal_size_mid 0.15
_exptl_crystal_size_min 0.10
_refine_diff_density_max 0.684
_refine_diff_density_min -0.541
_refine_diff_density_rms 0.098
_refine_ls_abs_structure_details 'Flack H D (1983), Acta Cryst. A39, 876-881'
_refine_ls_abs_structure_Flack -0.040(15)
_refine_ls_extinction_method none
_refine_ls_goodness_of_fit_ref 1.071
_refine_ls_hydrogen_treatment mixed
_refine_ls_matrix_type full
_refine_ls_number_parameters 271
_refine_ls_number_reflns 3788
_refine_ls_number_restraints 10
_refine_ls_restrained_S_all 1.070
_refine_ls_R_factor_all 0.0313
_refine_ls_R_factor_gt 0.0243
_refine_ls_shift/su_max 0.001
_refine_ls_shift/su_mean 0.000
_refine_ls_structure_factor_coef Fsqd
_refine_ls_weighting_details 'calc w=1/[\s^2^(Fo^2^)+(0.0062P)^2^+0.7888P] where P=(Fo^2^+2Fc^2^)/3'
_refine_ls_weighting_scheme calc
_refine_ls_wR_factor_gt 0.0416
_refine_ls_wR_factor_ref 0.0444
_reflns_number_gt 3467
_reflns_number_total 3788
_reflns_threshold_expression I>2\s(I)
_cod_data_source_file cg101547r_si_001.cif
_cod_data_source_block poly
_cod_original_sg_symbol_H-M P21
_cod_database_code 4500458

loop_
_symmetry_equiv_pos_as_xyz
'x, y, z'
'-x, y+1/2, -z'

loop_
_atom_site_label
_atom_site_type_symbol
_atom_site_fract_x
_atom_site_fract_y
_atom_site_fract_z
_atom_site_U_iso_or_equiv
_atom_site_adp_type
_atom_site_occupancy
_atom_site_symmetry_multiplicity
_atom_site_calc_flag
_atom_site_refinement_flags
Ba1 Ba 0.472351(13) 0.26449(7) 0.221687(11) 0.01056(5) Uani 1 1 d .
O1W O 0.60828(14) -0.2332(12) 0.30376(12) 0.0127(4) Uani 1 1 d D
H2W H 0.6664(18) -0.160(8) 0.294(2) 0.019 Uiso 1 1 d D
H1W H 0.615(2) -0.168(8) 0.3589(13) 0.019 Uiso 1 1 d D
O3 O 0.36101(15) -0.2140(11) 0.26516(13) 0.0118(5) Uani 1 1 d .
O1 O 0.66348(17) 0.2269(10) 0.18192(15) 0.0167(7) Uani 1 1 d .
O2W O 0.48326(16) -0.2538(12) 0.09622(13) 0.0148(5) Uani 1 1 d D
H3W H 0.5418(15) -0.249(16) 0.0797(19) 0.022 Uiso 1 1 d D
H4W H 0.4378(18) -0.309(9) 0.0475(16) 0.022 Uiso 1 1 d D
C9 C 0.2981(2) -0.1900(13) 0.3981(2) 0.0113(11) Uani 1 1 d .
O4 O 0.43724(18) -0.5162(6) 0.38136(16) 0.0152(5) Uani 1 1 d .
O3W O 0.2842(2) 0.1948(6) 0.08573(18) 0.0215(9) Uani 1 1 d D
H5W H 0.289(3) 0.258(11) 0.0356(17) 0.032 Uiso 1 1 d D
H6W H 0.250(3) 0.022(6) 0.075(3) 0.032 Uiso 1 1 d D
C8 C 0.3699(3) -0.3102(7) 0.3458(2) 0.0119(9) Uani 1 1 d .
C13 C 0.2337(2) -0.1855(12) 0.5333(2) 0.0104(11) Uani 1 1 d .
H13 H 0.2391 -0.2587 0.5927 0.013 Uiso 1 1 calc R
O14 O 0.3772(2) -0.5059(6) 0.52654(17) 0.0147(6) Uani 1 1 d .
C14 C 0.3036(2) -0.2934(9) 0.4860(2) 0.0131(10) Uani 1 1 d .
H14H H 0.407(3) -0.545(10) 0.495(3) 0.016 Uiso 1 1 d .
C10 C 0.2185(3) 0.0273(8) 0.3609(2) 0.0117(7) Uani 1 1 d .
H10 H 0.2136 0.1027 0.3017 0.014 Uiso 1 1 calc R
C12 C 0.1553(3) 0.0292(8) 0.4950(2) 0.0119(7) Uani 1 1 d .
C2 C 0.8211(2) 0.2707(17) 0.13262(18) 0.0115(6) Uani 1 1 d .
O2 O 0.66704(18) -0.0162(6) 0.05506(16) 0.0162(6) Uani 1 1 d .
N1 N 0.0832(2) 0.1301(8) 0.5410(2) 0.0160(7) Uani 1 1 d .
H1N H 0.101(3) 0.107(9) 0.596(3) 0.024 Uiso 1 1 d .
H2N H 0.047(3) 0.323(12) 0.521(3) 0.024 Uiso 1 1 d .
C7 C 0.8680(3) 0.4779(8) 0.2021(2) 0.0121(7) Uani 1 1 d .
C1 C 0.7117(3) 0.1525(8) 0.1221(2) 0.0132(8) Uani 1 1 d .
C11 C 0.1476(3) 0.1347(8) 0.4066(2) 0.0125(7) Uani 1 1 d .
H11 H 0.0940 0.2784 0.3789 0.015 Uiso 1 1 calc R
C4 C 0.9869(2) 0.2715(17) 0.08736(18) 0.0134(6) Uani 1 1 d .
H4 H 1.0277 0.1993 0.0482 0.016 Uiso 1 1 calc R
O7 O 0.8117(2) 0.5801(6) 0.26064(17) 0.0177(6) Uani 1 1 d .
H7H H 0.758(3) 0.479(10) 0.247(3) 0.021 Uiso 1 1 d .
C5 C 1.0317(3) 0.4820(8) 0.1569(2) 0.0123(7) Uani 1 1 d .
C6 C 0.9708(3) 0.5834(8) 0.2139(2) 0.0135(8) Uani 1 1 d .
H6 H 1.0000 0.7254 0.2610 0.016 Uiso 1 1 calc R
C3 C 0.8842(3) 0.1705(7) 0.0761(2) 0.0139(8) Uani 1 1 d .
H3 H 0.8550 0.0293 0.0287 0.017 Uiso 1 1 calc R
N2 N 1.1336(2) 0.5904(8) 0.1655(2) 0.0182(7) Uani 1 1 d .
H4N H 1.164(3) 0.694(9) 0.219(2) 0.027 Uiso 1 1 d .
H3N H 1.174(3) 0.473(10) 0.141(3) 0.027 Uiso 1 1 d .

loop_
_atom_site_aniso_label
_atom_site_aniso_U_11
_atom_site_aniso_U_22
_atom_site_aniso_U_33
_atom_site_aniso_U_23
_atom_site_aniso_U_13
_atom_site_aniso_U_12
Ba1 0.01142(8) 0.00880(8) 0.01296(9) 0.00020(17) 0.00585(6) 0.00023(16)
O1W 0.0137(10) 0.0155(10) 0.0095(10) 0.002(2) 0.0039(8) 0.000(2)
O3 0.0140(9) 0.0119(13) 0.0108(10) -0.0013(19) 0.0053(8) 0.0010(18)
O1 0.0140(10) 0.019(2) 0.0204(11) -0.0040(15) 0.0102(9) 0.0018(14)
O2W 0.0133(10) 0.0195(14) 0.0126(10) -0.004(2) 0.0051(8) 0.001(2)
C9 0.0103(14) 0.012(3) 0.0117(15) -0.0017(17) 0.0023(11) -0.0028(16)
O4 0.0163(13) 0.0149(14) 0.0147(13) 0.0031(11) 0.0045(10) 0.0040(11)
O3W 0.0194(13) 0.026(3) 0.0185(13) 0.0021(12) 0.0037(11) 0.0014(12)
C8 0.0099(15) 0.011(3) 0.0139(17) -0.0017(13) 0.0014(13) -0.0046(13)
C13 0.0115(14) 0.010(3) 0.0106(15) 0.0004(16) 0.0033(11) 0.0004(15)
O14 0.0176(14) 0.0157(14) 0.0123(14) 0.0042(12) 0.0063(10) 0.0059(11)
C14 0.0105(15) 0.012(3) 0.0144(16) 0.0015(15) -0.0002(12) -0.0004(14)
C10 0.0132(18) 0.0099(18) 0.0117(18) 0.0023(15) 0.0025(14) -0.0021(14)
C12 0.0116(17) 0.0118(19) 0.0137(18) -0.0044(15) 0.0058(14) -0.0037(14)
C2 0.0117(13) 0.0124(14) 0.0113(13) 0.005(3) 0.0046(10) 0.009(3)
O2 0.0104(12) 0.0224(15) 0.0158(14) -0.0018(12) 0.0031(10) -0.0035(11)
N1 0.0150(17) 0.0197(17) 0.0156(18) 0.0037(15) 0.0079(14) 0.0042(13)
C7 0.0150(18) 0.0136(19) 0.0088(18) -0.0001(15) 0.0050(14) 0.0049(15)
C1 0.0117(17) 0.0120(17) 0.0157(19) 0.0068(14) 0.0033(14) 0.0035(13)
C11 0.0115(17) 0.0117(17) 0.0139(18) 0.0028(14) 0.0025(14) 0.0013(13)
C4 0.0126(13) 0.0163(15) 0.0129(14) -0.010(3) 0.0062(11) 0.001(3)
O7 0.0147(14) 0.0242(15) 0.0159(14) -0.0067(11) 0.0070(11) -0.0007(11)
C5 0.0097(17) 0.0141(19) 0.0117(18) 0.0027(15) 0.0000(14) 0.0014(14)
C6 0.0154(18) 0.0126(19) 0.0116(18) -0.0024(15) 0.0019(14) 0.0003(15)
C3 0.0159(17) 0.016(2) 0.0093(17) -0.0002(13) 0.0016(13) -0.0016(13)
N2 0.0108(16) 0.0228(19) 0.0210(18) -0.0066(15) 0.0041(13) -0.0004(13)

loop_
_atom_type_symbol
_atom_type_description
_atom_type_scat_dispersion_real
_atom_type_scat_dispersion_imag
_atom_type_scat_source
C C 0.0033 0.0016 'International Tables Vol C Tables 4.2.6.8 and 6.1.1.4'
H H 0.0000 0.0000 'International Tables Vol C Tables 4.2.6.8 and 6.1.1.4'
N N 0.0061 0.0033 'International Tables Vol C Tables 4.2.6.8 and 6.1.1.4'
O O 0.0106 0.0060 'International Tables Vol C Tables 4.2.6.8 and 6.1.1.4'
Ba Ba -0.3244 2.2819 'International Tables Vol C Tables 4.2.6.8 and 6.1.1.4'

loop_
_geom_angle_atom_site_label_1
_geom_angle_atom_site_label_2
_geom_angle_atom_site_label_3
_geom_angle
_geom_angle_site_symmetry_1
_geom_angle_site_symmetry_3
O3 Ba1 O1 126.11(12) . .
O3 Ba1 O4 79.89(8) . 1_565
O1 Ba1 O4 125.89(7) . 1_565
O3 Ba1 O3W 71.27(7) . .
O1 Ba1 O3W 120.32(7) . .
O4 Ba1 O3W 112.66(7) 1_565 .
O3 Ba1 O3 102.16(6) . 1_565
O1 Ba1 O3 130.55(11) . 1_565
O4 Ba1 O3 46.70(7) 1_565 1_565
O3W Ba1 O3 81.87(7) . 1_565
O3 Ba1 O2W 147.47(7) . 1_565
O1 Ba1 O2W 71.78(9) . 1_565
O4 Ba1 O2W 113.12(9) 1_565 1_565
O3W Ba1 O2W 76.20(8) . 1_565
O3 Ba1 O2W 72.37(9) 1_565 1_565
O3 Ba1 O1W 68.14(9) . .
O1 Ba1 O1W 63.54(9) . .
O4 Ba1 O1W 95.23(7) 1_565 .
O3W Ba1 O1W 124.88(10) . .
O3 Ba1 O1W 141.75(7) 1_565 .
O2W Ba1 O1W 135.27(7) 1_565 .
O3 Ba1 O1W 140.99(7) . 1_565
O1 Ba1 O1W 69.30(9) . 1_565
O4 Ba1 O1W 64.98(6) 1_565 1_565
O3W Ba1 O1W 136.92(10) . 1_565
O3 Ba1 O1W 66.05(9) 1_565 1_565
O2W Ba1 O1W 67.38(9) 1_565 1_565
O1W Ba1 O1W 97.57(5) . 1_565
O3 Ba1 O2W 72.59(9) . .
O1 Ba1 O2W 67.22(9) . .
O4 Ba1 O2W 150.89(9) 1_565 .
O3W Ba1 O2W 67.34(7) . .
O3 Ba1 O2W 148.92(6) 1_565 .
O2W Ba1 O2W 95.41(6) 1_565 .
O1W Ba1 O2W 66.02(9) . .
O1W Ba1 O2W 136.37(7) 1_565 .
O3 Ba1 C8 87.79(9) . 1_565
O1 Ba1 C8 135.96(10) . 1_565
O4 Ba1 C8 23.45(8) 1_565 1_565
O3W Ba1 C8 95.00(8) . 1_565
O3 Ba1 C8 23.80(8) 1_565 1_565
O2W Ba1 C8 94.71(9) 1_565 1_565
O1W Ba1 C8 118.58(7) . 1_565
O1W Ba1 C8 66.85(7) 1_565 1_565
O2W Ba1 C8 156.77(7) . 1_565
Ba1 O1W Ba1 97.57(5) . 1_545
C8 O3 Ba1 124.3(2) . .
C8 O3 Ba1 92.5(3) . 1_545
Ba1 O3 Ba1 102.16(6) . 1_545
C1 O1 Ba1 145.4(2) . .
Ba1 O2W Ba1 95.41(6) 1_545 .
C14 C9 C10 117.0(3) . .
C14 C9 C8 121.7(4) . .
C10 C9 C8 121.2(3) . .
C8 O4 Ba1 96.4(2) . 1_545
O4 C8 O3 121.5(3) . .
O4 C8 C9 118.6(3) . .
O3 C8 C9 119.8(3) . .
O4 C8 Ba1 60.11(17) . 1_545
O3 C8 Ba1 63.7(2) . 1_545
C9 C8 Ba1 162.3(3) . 1_545
C14 C13 C12 120.9(3) . .
O14 C14 C13 118.0(3) . .
O14 C14 C9 120.8(3) . .
C13 C14 C9 121.1(3) . .
C11 C10 C9 122.6(3) . .
N1 C12 C13 121.0(3) . .
N1 C12 C11 119.9(3) . .
C13 C12 C11 119.0(3) . .
C3 C2 C7 117.0(3) . .
C3 C2 C1 121.5(4) . .
C7 C2 C1 121.4(3) . .
O7 C7 C6 118.0(3) . .
O7 C7 C2 120.1(3) . .
C6 C7 C2 121.9(3) . .
O2 C1 O1 121.1(3) . .
O2 C1 C2 120.9(3) . .
O1 C1 C2 118.0(3) . .
C10 C11 C12 119.3(3) . .
C3 C4 C5 120.1(3) . .
N2 C5 C6 121.3(3) . .
N2 C5 C4 119.6(3) . .
C6 C5 C4 119.1(3) . .
C7 C6 C5 120.1(3) . .
C4 C3 C2 121.8(4) . .

loop_
_geom_bond_atom_site_label_1
_geom_bond_atom_site_label_2
_geom_bond_distance
_geom_bond_site_symmetry_2
Ba1 O3 2.704(4) .
Ba1 O1 2.714(2) .
Ba1 O4 2.770(2) 1_565
Ba1 O3W 2.799(3) .
Ba1 O3 2.849(4) 1_565
Ba1 O2W 2.863(4) 1_565
Ba1 O1W 2.865(4) .
Ba1 O1W 2.880(4) 1_565
Ba1 O2W 2.980(4) .
Ba1 C8 3.174(3) 1_565
O1W Ba1 2.880(4) 1_545
O3 C8 1.282(4) .
O3 Ba1 2.849(4) 1_545
O1 C1 1.277(4) .
O2W Ba1 2.863(4) 1_545
C9 C14 1.404(5) .
C9 C10 1.408(5) .
C9 C8 1.472(5) .
O4 C8 1.271(4) .
O4 Ba1 2.770(2) 1_545
C8 Ba1 3.174(3) 1_545
C13 C14 1.382(5) .
C13 C12 1.394(5) .
O14 C14 1.358(4) .
C10 C11 1.374(5) .
C12 N1 1.380(5) .
C12 C11 1.410(5) .
C2 C3 1.406(5) .
C2 C7 1.406(6) .
C2 C1 1.483(5) .
O2 C1 1.274(4) .
C7 O7 1.368(4) .
C7 C6 1.382(5) .
C4 C3 1.375(5) .
C4 C5 1.410(6) .
C5 N2 1.382(4) .
C5 C6 1.392(5) .

loop_
_geom_torsion_atom_site_label_1
_geom_torsion_atom_site_label_2
_geom_torsion_atom_site_label_3
_geom_torsion_atom_site_label_4
_geom_torsion
_geom_torsion_site_symmetry_1
_geom_torsion_site_symmetry_4
O3 Ba1 O1W Ba1 37.70(7) . 1_545
O1 Ba1 O1W Ba1 -117.67(10) . 1_545
O4 Ba1 O1W Ba1 114.60(7) 1_565 1_545
O3W Ba1 O1W Ba1 -7.77(10) . 1_545
O3 Ba1 O1W Ba1 119.52(14) 1_565 1_545
O2W Ba1 O1W Ba1 -114.65(12) 1_565 1_545
O1W Ba1 O1W Ba1 180.0 1_565 1_545
O2W Ba1 O1W Ba1 -42.26(7) . 1_545
C8 Ba1 O1W Ba1 112.29(8) 1_565 1_545
Ba1 Ba1 O1W Ba1 180.0 1_565 1_545
O1 Ba1 O3 C8 90.3(3) . .
O4 Ba1 O3 C8 -37.1(3) 1_565 .
O3W Ba1 O3 C8 -155.4(3) . .
O3 Ba1 O3 C8 -78.4(3) 1_565 .
O2W Ba1 O3 C8 -154.6(2) 1_565 .
O1W Ba1 O3 C8 62.7(3) . .
O1W Ba1 O3 C8 -11.6(4) 1_565 .
O2W Ba1 O3 C8 133.3(3) . .
C8 Ba1 O3 C8 -59.3(3) 1_565 .
Ba1 Ba1 O3 C8 -78.4(3) 1_565 .
Ba1 Ba1 O3 C8 101.6(3) 1_545 .
O1 Ba1 O3 Ba1 -11.31(10) . 1_545
O4 Ba1 O3 Ba1 -138.68(7) 1_565 1_545
O3W Ba1 O3 Ba1 103.05(8) . 1_545
O3 Ba1 O3 Ba1 180.0 1_565 1_545
O2W Ba1 O3 Ba1 103.79(18) 1_565 1_545
O1W Ba1 O3 Ba1 -38.82(7) . 1_545
O1W Ba1 O3 Ba1 -113.17(14) 1_565 1_545
O2W Ba1 O3 Ba1 31.72(7) . 1_545
C8 Ba1 O3 Ba1 -160.91(8) 1_565 1_545
Ba1 Ba1 O3 Ba1 180.0 1_565 1_545
O3 Ba1 O1 C1 76.3(5) . .
O4 Ba1 O1 C1 -178.6(5) 1_565 .
O3W Ba1 O1 C1 -11.7(6) . .
O3 Ba1 O1 C1 -118.3(5) 1_565 .
O2W Ba1 O1 C1 -72.8(5) 1_565 .
O1W Ba1 O1 C1 104.9(5) . .
O1W Ba1 O1 C1 -144.9(5) 1_565 .
O2W Ba1 O1 C1 31.4(5) . .
C8 Ba1 O1 C1 -150.3(5) 1_565 .
Ba1 Ba1 O1 C1 -110.9(5) 1_565 .
Ba1 Ba1 O1 C1 69.1(5) 1_545 .
O3 Ba1 O2W Ba1 -30.92(7) . 1_545
O1 Ba1 O2W Ba1 112.35(9) . 1_545
O4 Ba1 O2W Ba1 -11.20(15) 1_565 1_545
O3W Ba1 O2W Ba1 -107.41(8) . 1_545
O3 Ba1 O2W Ba1 -115.63(17) 1_565 1_545
O2W Ba1 O2W Ba1 180.0 1_565 1_545
O1W Ba1 O2W Ba1 42.36(7) . 1_545
O1W Ba1 O2W Ba1 117.43(12) 1_565 1_545
C8 Ba1 O2W Ba1 -64.6(2) 1_565 1_545
Ba1 Ba1 O2W Ba1 180.0 1_565 1_545
Ba1 O4 C8 O3 -17.8(3) 1_545 .
Ba1 O4 C8 C9 159.8(3) 1_545 .
Ba1 O3 C8 O4 -89.3(4) . .
Ba1 O3 C8 O4 17.2(3) 1_545 .
Ba1 O3 C8 C9 93.1(3) . .
Ba1 O3 C8 C9 -160.4(3) 1_545 .
Ba1 O3 C8 Ba1 -106.5(2) . 1_545
C14 C9 C8 O4 1.1(6) . .
C10 C9 C8 O4 -176.9(4) . .
C14 C9 C8 O3 178.8(4) . .
C10 C9 C8 O3 0.8(6) . .
C14 C9 C8 Ba1 81.9(8) . 1_545
C10 C9 C8 Ba1 -96.1(9) . 1_545
C12 C13 C14 O14 -179.0(3) . .
C12 C13 C14 C9 0.1(6) . .
C10 C9 C14 O14 179.1(3) . .
C8 C9 C14 O14 1.1(6) . .
C10 C9 C14 C13 0.1(6) . .
C8 C9 C14 C13 -178.0(4) . .
C14 C9 C10 C11 -0.7(6) . .
C8 C9 C10 C11 177.4(4) . .
C14 C13 C12 N1 177.9(4) . .
C14 C13 C12 C11 0.4(6) . .
C3 C2 C7 O7 -178.8(4) . .
C1 C2 C7 O7 -1.5(7) . .
C3 C2 C7 C6 1.0(7) . .
C1 C2 C7 C6 178.3(4) . .
Ba1 O1 C1 O2 -16.7(7) . .
Ba1 O1 C1 C2 162.8(4) . .
C3 C2 C1 O2 -8.2(7) . .
C7 C2 C1 O2 174.6(4) . .
C3 C2 C1 O1 172.4(4) . .
C7 C2 C1 O1 -4.8(7) . .
C9 C10 C11 C12 1.2(5) . .
N1 C12 C11 C10 -178.6(3) . .
C13 C12 C11 C10 -1.0(5) . .
C3 C4 C5 N2 -177.6(4) . .
C3 C4 C5 C6 0.4(7) . .
O7 C7 C6 C5 179.0(3) . .
C2 C7 C6 C5 -0.8(6) . .
N2 C5 C6 C7 178.1(3) . .
C4 C5 C6 C7 0.1(6) . .
C5 C4 C3 C2 -0.2(8) . .
C7 C2 C3 C4 -0.5(7) . .
C1 C2 C3 C4 -177.8(4) . .
